data_4511919
loop_
_publ_author_name
'Patil, Rahul S.'
'Mossine, Andrew V.'
'Kumari, Harshita'
'Barnes, Charles L.'
'Atwood, Jerry L.'

_publ_section_title
;
 Engineering Void Space Enclosed within Resorcin[4]arene-Based
 Supramolecular Frameworks
;
_journal_issue 10
_journal_name_full 'Crystal Growth &amp; Design'
_journal_page_first 5212
_journal_paper_doi 10.1021/cg501014c
_journal_volume 14
_journal_year 2014
_chemical_formula_moiety 'C32H32O8, 2(C12H8N2), C2H3N1'
_chemical_formula_sum 'C54 H51 N5 O8'
_chemical_formula_weight 898.00
_chemical_name_common 'RsC1, bpy, acetonitrile'
_chemical_name_systematic 'C-methylresorcinol[4]arene, 4,4'-bipyridine, acetonitrile'
_space_group_IT_number 11
_symmetry_cell_setting monoclinic
_symmetry_Int_Tables_number 11
_symmetry_space_group_name_Hall '-P 2yb'
_symmetry_space_group_name_H-M 'P 1 21/m 1'
_atom_sites_solution_hydrogens geom
_atom_sites_solution_primary direct
_atom_sites_solution_secondary difmap
_audit_creation_method SHELXL-97
_cell_angle_alpha 90.00
_cell_angle_beta 100.114(2)
_cell_angle_gamma 90.00
_cell_formula_units_Z 2
_cell_length_a 7.8208(12)
_cell_length_b 29.207(5)
_cell_length_c 9.9899(15)
_cell_measurement_reflns_used 2756
_cell_measurement_temperature 173(2)
_cell_measurement_theta_max 22.16
_cell_measurement_theta_min 2.50
_cell_volume 2246.5(6)
_computing_cell_refinement 'APEX2 (Bruker AXS, 2008)'
_computing_data_collection 'APEX2 (Bruker AXS, 2008)'
_computing_data_reduction 'APEX2 (Bruker AXS, 2008)'
_computing_molecular_graphics 'X-SEED, Barbour, 2001'
_computing_publication_material 'CIFTAB (Sheldrick, 2013)'
_computing_structure_refinement 'SHELXL-2013 (Sheldrick, 2013)'
_computing_structure_solution 'SHELXS-2013 (Sheldrick, 2013)'
_diffrn_ambient_temperature 173(2)
_diffrn_measured_fraction_theta_full 0.993
_diffrn_measured_fraction_theta_max 0.993
_diffrn_measurement_device_type 'Bruker APEXII CCD area detector'
_diffrn_measurement_method 'omega scans'
_diffrn_radiation_monochromator graphite
_diffrn_radiation_type MoK\a
_diffrn_radiation_wavelength 0.71073
_diffrn_reflns_av_R_equivalents 0.0698
_diffrn_reflns_av_sigmaI/netI 0.0620
_diffrn_reflns_limit_h_max 10
_diffrn_reflns_limit_h_min -10
_diffrn_reflns_limit_k_max 37
_diffrn_reflns_limit_k_min -38
_diffrn_reflns_limit_l_max 12
_diffrn_reflns_limit_l_min -12
_diffrn_reflns_number 26104
_diffrn_reflns_theta_full 27.56
_diffrn_reflns_theta_max 27.56
_diffrn_reflns_theta_min 2.07
_diffrn_source 'fine-focus sealed tube'
_diffrn_standards_decay_% 0.0
_exptl_absorpt_coefficient_mu 0.090
_exptl_absorpt_correction_T_max 0.99
_exptl_absorpt_correction_T_min 0.89
_exptl_absorpt_correction_type multi-scan
_exptl_absorpt_process_details
;
 Data were corrected for decay and absorption using the program SADABS 
 (Sheldrick, G. M. (2003). SADABS. Version 2.10. University of
 G\"ottingen, Germany).
;
_exptl_crystal_colour Colourless
_exptl_crystal_density_diffrn 1.328
_exptl_crystal_density_method 'not measured'
_exptl_crystal_description Plate
_exptl_crystal_F_000 948
_exptl_crystal_size_max 0.25
_exptl_crystal_size_mid 0.10
_exptl_crystal_size_min 0.03
_refine_diff_density_max 0.357
_refine_diff_density_min -0.233
_refine_diff_density_rms 0.054
_refine_ls_extinction_method none
_refine_ls_goodness_of_fit_ref 1.021
_refine_ls_hydrogen_treatment constr
_refine_ls_matrix_type full
_refine_ls_number_parameters 320
_refine_ls_number_reflns 5237
_refine_ls_number_restraints 0
_refine_ls_restrained_S_all 1.021
_refine_ls_R_factor_all 0.0951
_refine_ls_R_factor_gt 0.0495
_refine_ls_shift/su_max 0.000
_refine_ls_shift/su_mean 0.000
_refine_ls_structure_factor_coef Fsqd
_refine_ls_weighting_details 'calc w=1/[\s^2^(Fo^2^)+(0.0503P)^2^+0.6181P] where P=(Fo^2^+2Fc^2^)/3'
_refine_ls_weighting_scheme calc
_refine_ls_wR_factor_gt 0.1058
_refine_ls_wR_factor_ref 0.1228
_reflns_number_gt 3291
_reflns_number_total 5237
_reflns_threshold_expression >2sigma(I)
_cod_data_source_file cg501014c_si_004.cif
_cod_data_source_block h:\xrdlab~1\rsc1_l~1\rsc1_b~4\rc1bpy
_cod_depositor_comments 'Adding full bibliography for 4511919--4511929.cif.'
_cod_original_sg_symbol_H-M 'P 21/m'
_cod_database_code 4511919

loop_
_symmetry_equiv_pos_as_xyz
'x, y, z'
'-x, y+1/2, -z'
'-x, -y, -z'
'x, -y-1/2, z'

loop_
_atom_site_label
_atom_site_type_symbol
_atom_site_fract_x
_atom_site_fract_y
_atom_site_fract_z
_atom_site_U_iso_or_equiv
_atom_site_adp_type
_atom_site_occupancy
_atom_site_symmetry_multiplicity
_atom_site_calc_flag
_atom_site_refinement_flags
O1A O 0.33658(19) 0.66991(5) 0.83127(15) 0.0296(4) Uani 1 1 d .
H1OA H 0.2982 0.6469 0.8670 0.036 Uiso 1 1 calc R
C1A C 0.0520(4) 0.7500 0.9713(3) 0.0206(6) Uani 1 2 d S
H1A H -0.0429 0.7500 1.0190 0.025 Uiso 1 2 calc SR
O2A O 0.28434(18) 0.59060(5) 0.96520(13) 0.0242(3) Uani 1 1 d .
H2OA H 0.3854 0.5816 0.9615 0.029 Uiso 1 1 calc R
C2A C 0.1173(2) 0.70781(7) 0.9386(2) 0.0211(4) Uani 1 1 d .
O3A O 0.48000(17) 0.58981(5) 1.45060(13) 0.0236(3) Uani 1 1 d .
H3OA H 0.5494 0.5706 1.4276 0.028 Uiso 1 1 calc R
C3A C 0.2586(3) 0.70892(7) 0.8696(2) 0.0230(4) Uani 1 1 d .
O4A O 0.63169(17) 0.66965(5) 1.57462(15) 0.0260(3) Uani 1 1 d .
H4OA H 0.5733 0.6470 1.5407 0.031 Uiso 1 1 calc R
C4A C 0.3279(4) 0.7500 0.8359(3) 0.0238(6) Uani 1 2 d S
H4A H 0.4237 0.7500 0.7892 0.029 Uiso 1 2 calc SR
C5A C 0.0422(2) 0.66259(7) 0.9795(2) 0.0227(4) Uani 1 1 d .
H5A H 0.0445 0.6406 0.9030 0.027 Uiso 1 1 calc R
C6A C 0.1557(2) 0.65921(6) 1.2354(2) 0.0202(4) Uani 1 1 d .
H6A H 0.0779 0.6835 1.2449 0.024 Uiso 1 1 calc R
C7A C 0.1591(2) 0.64254(6) 1.1045(2) 0.0201(4) Uani 1 1 d .
C8A C 0.2797(2) 0.60807(6) 1.0933(2) 0.0204(4) Uani 1 1 d .
C9A C 0.3866(2) 0.59040(6) 1.2071(2) 0.0209(4) Uani 1 1 d .
H9A H 0.4674 0.5669 1.1973 0.025 Uiso 1 1 calc R
C10A C 0.3754(2) 0.60711(6) 1.3356(2) 0.0201(4) Uani 1 1 d .
C11A C 0.2597(2) 0.64227(6) 1.3528(2) 0.0198(4) Uani 1 1 d .
C12A C 0.2520(2) 0.66248(6) 1.4928(2) 0.0206(4) Uani 1 1 d .
H12A H 0.3146 0.6406 1.5616 0.025 Uiso 1 1 calc R
C13A C 0.2654(3) 0.7500 1.4937(3) 0.0188(6) Uani 1 2 d S
H13A H 0.1428 0.7500 1.4663 0.023 Uiso 1 2 calc SR
C14A C 0.3508(2) 0.70787(6) 1.51283(19) 0.0190(4) Uani 1 1 d .
C15A C 0.5313(2) 0.70884(6) 1.55264(19) 0.0205(4) Uani 1 1 d .
C16A C 0.6212(4) 0.7500 1.5735(3) 0.0223(6) Uani 1 2 d S
H16A H 0.7437 0.7500 1.6018 0.027 Uiso 1 2 calc SR
C17A C -0.1468(3) 0.66608(7) 0.9995(2) 0.0313(5) Uani 1 1 d .
H17A H -0.1549 0.6874 1.0738 0.047 Uiso 1 1 calc R
H17B H -0.1879 0.6358 1.0220 0.047 Uiso 1 1 calc R
H17C H -0.2188 0.6772 0.9156 0.047 Uiso 1 1 calc R
C18A C 0.0656(2) 0.66602(7) 1.5197(2) 0.0235(5) Uani 1 1 d .
H18A H 0.0664 0.6797 1.6093 0.035 Uiso 1 1 calc R
H18B H 0.0141 0.6354 1.5172 0.035 Uiso 1 1 calc R
H18C H -0.0032 0.6852 1.4496 0.035 Uiso 1 1 calc R
N1B N 1.4101(2) 0.43761(6) 1.09028(17) 0.0242(4) Uani 1 1 d .
C1B C 1.3199(2) 0.47465(7) 1.0401(2) 0.0233(5) Uani 1 1 d .
H1B H 1.3477 0.4884 0.9605 0.028 Uiso 1 1 calc R
N2B N 0.7277(2) 0.53316(6) 1.38294(17) 0.0236(4) Uani 1 1 d .
C2B C 1.1890(2) 0.49381(7) 1.0977(2) 0.0226(4) Uani 1 1 d .
H2B H 1.1317 0.5207 1.0600 0.027 Uiso 1 1 calc R
C3B C 1.1414(2) 0.47336(7) 1.2116(2) 0.0222(4) Uani 1 1 d .
C4B C 1.2305(3) 0.43371(7) 1.2615(2) 0.0259(5) Uani 1 1 d .
H4B H 1.1998 0.4179 1.3370 0.031 Uiso 1 1 calc R
C5B C 1.3641(3) 0.41770(7) 1.1996(2) 0.0261(5) Uani 1 1 d .
H5B H 1.4262 0.3913 1.2364 0.031 Uiso 1 1 calc R
C6B C 0.8395(3) 0.55889(7) 1.3283(2) 0.0245(5) Uani 1 1 d .
H6B H 0.8241 0.5912 1.3266 0.029 Uiso 1 1 calc R
C7B C 0.9758(3) 0.54092(7) 1.2743(2) 0.0241(5) Uani 1 1 d .
H7B H 1.0524 0.5606 1.2374 0.029 Uiso 1 1 calc R
C8B C 1.0000(2) 0.49361(7) 1.27441(19) 0.0212(4) Uani 1 1 d .
C9B C 0.8849(3) 0.46675(7) 1.3316(2) 0.0246(5) Uani 1 1 d .
H9B H 0.8969 0.4344 1.3342 0.030 Uiso 1 1 calc R
C10B C 0.7523(3) 0.48766(7) 1.3849(2) 0.0254(5) Uani 1 1 d .
H10B H 0.6754 0.4689 1.4246 0.030 Uiso 1 1 calc R
N1C N 0.8264(4) 0.7500 1.2737(3) 0.0380(7) Uani 1 2 d S
C1C C 0.6783(4) 0.7500 1.2432(3) 0.0285(7) Uani 1 2 d S
C2C C 0.4922(4) 0.7500 1.2030(4) 0.0521(11) Uani 1 2 d S
H2C1 H 0.4501 0.7184 1.1931 0.078 Uiso 0.50 1 calc PR
H2C2 H 0.4605 0.7661 1.1160 0.078 Uiso 0.50 1 calc PR
H2C3 H 0.4394 0.7656 1.2725 0.078 Uiso 0.50 1 calc PR

loop_
_atom_site_aniso_label
_atom_site_aniso_U_11
_atom_site_aniso_U_22
_atom_site_aniso_U_33
_atom_site_aniso_U_23
_atom_site_aniso_U_13
_atom_site_aniso_U_12
O1A 0.0408(9) 0.0227(8) 0.0297(9) 0.0019(7) 0.0186(7) 0.0046(7)
C1A 0.0199(14) 0.0224(15) 0.0194(15) 0.000 0.0033(12) 0.000
O2A 0.0257(8) 0.0249(8) 0.0232(8) -0.0024(6) 0.0076(6) 0.0042(6)
C2A 0.0211(10) 0.0225(10) 0.0188(10) 0.0008(8) 0.0012(8) -0.0001(8)
O3A 0.0249(8) 0.0238(8) 0.0224(8) -0.0001(6) 0.0052(6) 0.0071(6)
C3A 0.0289(11) 0.0218(10) 0.0189(11) -0.0011(8) 0.0055(9) 0.0042(9)
O4A 0.0230(8) 0.0212(7) 0.0333(9) 0.0003(6) 0.0036(6) 0.0030(6)
C4A 0.0261(16) 0.0281(16) 0.0181(15) 0.000 0.0066(12) 0.000
C5A 0.0225(11) 0.0207(10) 0.0245(11) -0.0013(8) 0.0028(9) -0.0004(8)
C6A 0.0182(10) 0.0167(10) 0.0272(11) -0.0005(8) 0.0082(8) 0.0001(8)
C7A 0.0194(10) 0.0172(10) 0.0248(11) -0.0003(8) 0.0065(8) -0.0018(8)
C8A 0.0229(10) 0.0189(10) 0.0211(11) -0.0021(8) 0.0089(8) -0.0013(8)
C9A 0.0209(10) 0.0184(10) 0.0246(11) -0.0006(8) 0.0072(8) 0.0025(8)
C10A 0.0190(10) 0.0200(10) 0.0221(11) 0.0009(8) 0.0055(8) -0.0016(8)
C11A 0.0206(10) 0.0172(10) 0.0228(11) -0.0014(8) 0.0071(8) -0.0024(8)
C12A 0.0222(11) 0.0211(10) 0.0195(10) 0.0012(8) 0.0066(8) 0.0014(8)
C13A 0.0142(13) 0.0240(15) 0.0196(15) 0.000 0.0067(11) 0.000
C14A 0.0212(10) 0.0194(10) 0.0179(10) -0.0013(8) 0.0075(8) -0.0012(8)
C15A 0.0224(11) 0.0212(10) 0.0185(10) 0.0011(8) 0.0055(8) 0.0051(8)
C16A 0.0169(14) 0.0274(16) 0.0233(16) 0.000 0.0058(12) 0.000
C17A 0.0288(12) 0.0285(12) 0.0357(13) 0.0001(10) 0.0031(10) -0.0042(9)
C18A 0.0246(11) 0.0219(11) 0.0253(11) -0.0017(9) 0.0079(9) -0.0032(8)
N1B 0.0233(9) 0.0270(9) 0.0232(9) -0.0029(8) 0.0059(7) 0.0010(7)
C1B 0.0230(11) 0.0248(11) 0.0224(11) -0.0006(8) 0.0045(9) -0.0024(8)
N2B 0.0210(9) 0.0272(10) 0.0224(9) -0.0011(7) 0.0034(7) 0.0031(7)
C2B 0.0204(10) 0.0224(11) 0.0245(11) 0.0004(8) 0.0023(9) -0.0010(8)
C3B 0.0201(10) 0.0242(11) 0.0214(11) -0.0018(8) 0.0016(8) -0.0010(8)
C4B 0.0263(11) 0.0307(12) 0.0215(11) 0.0022(9) 0.0069(9) 0.0018(9)
C5B 0.0274(11) 0.0284(11) 0.0230(11) 0.0016(9) 0.0056(9) 0.0054(9)
C6B 0.0229(11) 0.0235(11) 0.0268(11) -0.0025(9) 0.0033(9) -0.0002(8)
C7B 0.0211(10) 0.0257(11) 0.0260(12) -0.0002(9) 0.0054(9) -0.0016(8)
C8B 0.0180(10) 0.0252(11) 0.0197(11) -0.0003(8) 0.0015(8) 0.0032(8)
C9B 0.0262(11) 0.0234(11) 0.0253(12) 0.0007(9) 0.0074(9) 0.0023(9)
C10B 0.0262(11) 0.0277(11) 0.0233(11) 0.0025(9) 0.0072(9) -0.0007(9)
N1C 0.0327(17) 0.0453(18) 0.0372(17) 0.000 0.0093(13) 0.000
C1C 0.0289(18) 0.0375(18) 0.0208(16) 0.000 0.0092(13) 0.000
C2C 0.0242(18) 0.105(3) 0.028(2) 0.000 0.0043(15) 0.000

loop_
_atom_type_symbol
_atom_type_description
_atom_type_scat_dispersion_real
_atom_type_scat_dispersion_imag
_atom_type_scat_source
C C 0.0033 0.0016 'International Tables Vol C Tables 4.2.6.8 and 6.1.1.4'
H H 0.0000 0.0000 'International Tables Vol C Tables 4.2.6.8 and 6.1.1.4'
N N 0.0061 0.0033 'International Tables Vol C Tables 4.2.6.8 and 6.1.1.4'
O O 0.0106 0.0060 'International Tables Vol C Tables 4.2.6.8 and 6.1.1.4'

loop_
_geom_angle_atom_site_label_1
_geom_angle_atom_site_label_2
_geom_angle_atom_site_label_3
_geom_angle
_geom_angle_site_symmetry_1
_geom_angle_site_symmetry_3
C3A O1A H1OA 109.5 . .
C2A C1A C2A 124.2(3) 4_575 .
C2A C1A H1A 117.9 4_575 .
C2A C1A H1A 117.9 . .
C8A O2A H2OA 109.5 . .
C1A C2A C3A 116.59(19) . .
C1A C2A C5A 121.77(18) . .
C3A C2A C5A 121.62(17) . .
C10A O3A H3OA 109.5 . .
O1A C3A C4A 116.03(18) . .
O1A C3A C2A 122.89(17) . .
C4A C3A C2A 121.08(19) . .
C15A O4A H4OA 109.5 . .
C3A C4A C3A 120.5(3) . 4_575
C3A C4A H4A 119.8 . .
C3A C4A H4A 119.8 4_575 .
C7A C5A C17A 111.81(17) . .
C7A C5A C2A 110.27(16) . .
C17A C5A C2A 113.75(16) . .
C7A C5A H5A 106.9 . .
C17A C5A H5A 106.9 . .
C2A C5A H5A 106.9 . .
C11A C6A C7A 123.90(18) . .
C11A C6A H6A 118.0 . .
C7A C6A H6A 118.0 . .
C8A C7A C6A 116.69(18) . .
C8A C7A C5A 121.70(17) . .
C6A C7A C5A 121.55(17) . .
O2A C8A C9A 120.73(17) . .
O2A C8A C7A 117.86(17) . .
C9A C8A C7A 121.36(18) . .
C8A C9A C10A 119.98(18) . .
C8A C9A H9A 120.0 . .
C10A C9A H9A 120.0 . .
O3A C10A C9A 120.98(17) . .
O3A C10A C11A 117.85(17) . .
C9A C10A C11A 121.17(18) . .
C6A C11A C10A 116.85(17) . .
C6A C11A C12A 121.42(17) . .
C10A C11A C12A 121.69(18) . .
C11A C12A C14A 110.73(15) . .
C11A C12A C18A 112.16(16) . .
C14A C12A C18A 113.15(15) . .
C11A C12A H12A 106.8 . .
C14A C12A H12A 106.8 . .
C18A C12A H12A 106.8 . .
C14A C13A C14A 123.5(2) 4_575 .
C14A C13A H13A 118.3 4_575 .
C14A C13A H13A 118.3 . .
C13A C14A C15A 117.10(18) . .
C13A C14A C12A 121.83(18) . .
C15A C14A C12A 121.07(17) . .
O4A C15A C16A 115.68(17) . .
O4A C15A C14A 123.03(17) . .
C16A C15A C14A 121.28(18) . .
C15A C16A C15A 119.7(3) 4_575 .
C15A C16A H16A 120.1 4_575 .
C15A C16A H16A 120.1 . .
C5A C17A H17A 109.5 . .
C5A C17A H17B 109.5 . .
H17A C17A H17B 109.5 . .
C5A C17A H17C 109.5 . .
H17A C17A H17C 109.5 . .
H17B C17A H17C 109.5 . .
C12A C18A H18A 109.5 . .
C12A C18A H18B 109.5 . .
H18A C18A H18B 109.5 . .
C12A C18A H18C 109.5 . .
H18A C18A H18C 109.5 . .
H18B C18A H18C 109.5 . .
C1B N1B C5B 117.16(17) . .
N1B C1B C2B 123.52(19) . .
N1B C1B H1B 118.2 . .
C2B C1B H1B 118.2 . .
C6B N2B C10B 117.32(17) . .
C1B C2B C3B 119.46(19) . .
C1B C2B H2B 120.3 . .
C3B C2B H2B 120.3 . .
C2B C3B C4B 117.32(18) . .
C2B C3B C8B 119.97(18) . .
C4B C3B C8B 122.72(18) . .
C5B C4B C3B 119.22(19) . .
C5B C4B H4B 120.4 . .
C3B C4B H4B 120.4 . .
N1B C5B C4B 123.25(19) . .
N1B C5B H5B 118.4 . .
C4B C5B H5B 118.4 . .
N2B C6B C7B 123.37(19) . .
N2B C6B H6B 118.3 . .
C7B C6B H6B 118.3 . .
C6B C7B C8B 119.38(19) . .
C6B C7B H7B 120.3 . .
C8B C7B H7B 120.3 . .
C9B C8B C7B 117.49(18) . .
C9B C8B C3B 122.16(18) . .
C7B C8B C3B 120.33(18) . .
C10B C9B C8B 119.39(19) . .
C10B C9B H9B 120.3 . .
C8B C9B H9B 120.3 . .
N2B C10B C9B 123.04(19) . .
N2B C10B H10B 118.5 . .
C9B C10B H10B 118.5 . .
N1C C1C C2C 179.2(3) . .
C1C C2C H2C1 109.5 . .
C1C C2C H2C2 109.5 . .
H2C1 C2C H2C2 109.5 . .
C1C C2C H2C3 109.5 . .
H2C1 C2C H2C3 109.5 . .
H2C2 C2C H2C3 109.5 . .

loop_
_geom_bond_atom_site_label_1
_geom_bond_atom_site_label_2
_geom_bond_distance
_geom_bond_site_symmetry_2
O1A C3A 1.378(2) .
O1A H1OA 0.8400 .
C1A C2A 1.395(2) 4_575
C1A C2A 1.395(2) .
C1A H1A 0.9500 .
O2A C8A 1.384(2) .
O2A H2OA 0.8400 .
C2A C3A 1.402(3) .
C2A C5A 1.530(3) .
O3A C10A 1.383(2) .
O3A H3OA 0.8400 .
C3A C4A 1.382(2) .
O4A C15A 1.384(2) .
O4A H4OA 0.8400 .
C4A C3A 1.382(2) 4_575
C4A H4A 0.9500 .
C5A C7A 1.529(3) .
C5A C17A 1.530(3) .
C5A H5A 1.0000 .
C6A C11A 1.395(3) .
C6A C7A 1.400(3) .
C6A H6A 0.9500 .
C7A C8A 1.398(3) .
C8A C9A 1.387(3) .
C9A C10A 1.390(3) .
C9A H9A 0.9500 .
C10A C11A 1.399(3) .
C11A C12A 1.530(3) .
C12A C14A 1.530(3) .
C12A C18A 1.532(3) .
C12A H12A 1.0000 .
C13A C14A 1.397(2) 4_575
C13A C14A 1.397(2) .
C13A H13A 0.9500 .
C14A C15A 1.398(3) .
C15A C16A 1.390(2) .
C16A C15A 1.390(2) 4_575
C16A H16A 0.9500 .
C17A H17A 0.9800 .
C17A H17B 0.9800 .
C17A H17C 0.9800 .
C18A H18A 0.9800 .
C18A H18B 0.9800 .
C18A H18C 0.9800 .
N1B C1B 1.340(2) .
N1B C5B 1.340(3) .
C1B C2B 1.378(3) .
C1B H1B 0.9500 .
N2B C6B 1.340(3) .
N2B C10B 1.342(2) .
C2B C3B 1.393(3) .
C2B H2B 0.9500 .
C3B C4B 1.397(3) .
C3B C8B 1.486(3) .
C4B C5B 1.386(3) .
C4B H4B 0.9500 .
C5B H5B 0.9500 .
C6B C7B 1.380(3) .
C6B H6B 0.9500 .
C7B C8B 1.395(3) .
C7B H7B 0.9500 .
C8B C9B 1.391(3) .
C9B C10B 1.387(3) .
C9B H9B 0.9500 .
C10B H10B 0.9500 .
N1C C1C 1.145(4) .
C1C C2C 1.441(4) .
C2C H2C1 0.9800 .
C2C H2C2 0.9800 .
C2C H2C3 0.9800 .

loop_
_geom_torsion_atom_site_label_1
_geom_torsion_atom_site_label_2
_geom_torsion_atom_site_label_3
_geom_torsion_atom_site_label_4
_geom_torsion
_geom_torsion_site_symmetry_1
_geom_torsion_site_symmetry_4
C2A C1A C2A C3A 0.7(4) 4_575 .
C2A C1A C2A C5A 178.90(17) 4_575 .
C1A C2A C3A O1A 179.8(2) . .
C5A C2A C3A O1A 1.6(3) . .
C1A C2A C3A C4A -0.3(3) . .
C5A C2A C3A C4A -178.5(2) . .
O1A C3A C4A C3A 179.85(17) . 4_575
C2A C3A C4A C3A 0.0(4) . 4_575
C1A C2A C5A C7A -101.2(2) . .
C3A C2A C5A C7A 76.9(2) . .
C1A C2A C5A C17A 25.3(3) . .
C3A C2A C5A C17A -156.58(19) . .
C11A C6A C7A C8A -2.5(3) . .
C11A C6A C7A C5A -179.84(17) . .
C17A C5A C7A C8A 133.60(19) . .
C2A C5A C7A C8A -98.8(2) . .
C17A C5A C7A C6A -49.2(2) . .
C2A C5A C7A C6A 78.4(2) . .
C6A C7A C8A O2A 179.24(16) . .
C5A C7A C8A O2A -3.4(3) . .
C6A C7A C8A C9A 2.0(3) . .
C5A C7A C8A C9A 179.30(18) . .
O2A C8A C9A C10A -177.46(17) . .
C7A C8A C9A C10A -0.3(3) . .
C8A C9A C10A O3A 179.61(17) . .
C8A C9A C10A C11A -1.1(3) . .
C7A C6A C11A C10A 1.2(3) . .
C7A C6A C11A C12A 178.99(18) . .
O3A C10A C11A C6A 179.94(16) . .
C9A C10A C11A C6A 0.6(3) . .
O3A C10A C11A C12A 2.2(3) . .
C9A C10A C11A C12A -177.12(18) . .
C6A C11A C12A C14A -77.3(2) . .
C10A C11A C12A C14A 100.4(2) . .
C6A C11A C12A C18A 50.2(2) . .
C10A C11A C12A C18A -132.18(19) . .
C14A C13A C14A C15A -0.2(4) 4_575 .
C14A C13A C14A C12A 179.08(16) 4_575 .
C11A C12A C14A C13A 98.9(2) . .
C18A C12A C14A C13A -28.0(3) . .
C11A C12A C14A C15A -81.8(2) . .
C18A C12A C14A C15A 151.29(18) . .
C13A C14A C15A O4A -179.80(19) . .
C12A C14A C15A O4A 0.9(3) . .
C13A C14A C15A C16A 0.6(3) . .
C12A C14A C15A C16A -178.8(2) . .
O4A C15A C16A C15A 179.43(16) . 4_575
C14A C15A C16A C15A -0.9(4) . 4_575
C5B N1B C1B C2B 2.5(3) . .
N1B C1B C2B C3B -2.2(3) . .
C1B C2B C3B C4B -0.3(3) . .
C1B C2B C3B C8B -179.82(18) . .
C2B C3B C4B C5B 2.3(3) . .
C8B C3B C4B C5B -178.17(19) . .
C1B N1B C5B C4B -0.3(3) . .
C3B C4B C5B N1B -2.1(3) . .
C10B N2B C6B C7B 0.3(3) . .
N2B C6B C7B C8B 0.6(3) . .
C6B C7B C8B C9B -0.9(3) . .
C6B C7B C8B C3B 177.41(18) . .
C2B C3B C8B C9B 144.5(2) . .
C4B C3B C8B C9B -35.0(3) . .
C2B C3B C8B C7B -33.7(3) . .
C4B C3B C8B C7B 146.8(2) . .
C7B C8B C9B C10B 0.3(3) . .
C3B C8B C9B C10B -177.99(18) . .
C6B N2B C10B C9B -1.0(3) . .
C8B C9B C10B N2B 0.7(3) . .
